data_1576659
loop_
_publ_author_name
'De, Puja'
'Adabala, Snehith'
'Samanta, Soumya'
'Mukhopadhyay, Kuntal'
'Ghosh, Soumya'
'Sen Gupta, Sayam'

_publ_section_title
;
 Unprecedented HAT rate acceleration in water by a non-heme manganese oxo
 complex.
;
_journal_issue 8
_journal_name_full 'Chemical science'
_journal_page_first 4042
_journal_page_last 4049
_journal_paper_doi 10.1039/d5sc06475a
_journal_volume 17
_journal_year 2026
_chemical_formula_moiety '0.082(C27 H23 Cl Mn N5 O4), 0.165(C8 H20 N)'
_chemical_formula_sum 'C3.55 H5.2 Cl0.08 Mn0.08 N0.58 O0.33'
_chemical_formula_weight 68.65
_space_group_crystal_system orthorhombic
_space_group_IT_number 61
_space_group_name_Hall '-P 2ac 2ab'
_space_group_name_H-M_alt 'P b c a'
_atom_sites_solution_hydrogens geom
_atom_sites_solution_primary iterative
_audit_creation_date 2024-08-19
_audit_creation_method
;
Olex2 1.5
(compiled 2024.02.16 svn.r378c4104 for OlexSys, GUI svn.r6928)
;
_audit_update_record
;
2024-08-19 deposited with the CCDC.	2025-12-18 downloaded from the CCDC.
;
_cell_angle_alpha 90
_cell_angle_beta 90
_cell_angle_gamma 90
_cell_formula_units_Z 97
_cell_length_a 13.99310(10)
_cell_length_b 16.36970(10)
_cell_length_c 37.9318(2)
_cell_measurement_reflns_used 70282
_cell_measurement_temperature 100.15
_cell_measurement_theta_max 136.29
_cell_measurement_theta_min 7.852
_cell_volume 8688.77(9)
_computing_molecular_graphics 'Olex2 1.5 (Dolomanov et al., 2009)'
_computing_publication_material 'Olex2 1.5 (Dolomanov et al., 2009)'
_computing_structure_refinement 'SHELXL 2018/3 (Sheldrick, 2015)'
_computing_structure_solution 'olex2.solve 1.5 (Bourhis et al., 2015)'
_diffrn_ambient_temperature 100.15
_diffrn_measured_fraction_theta_full 0.998
_diffrn_measured_fraction_theta_max 0.996
_diffrn_measurement_device_type Rigaku
_diffrn_radiation_type CuK\a
_diffrn_radiation_wavelength 1.54184
_diffrn_reflns_av_R_equivalents 0.0403
_diffrn_reflns_av_unetI/netI 0.0215
_diffrn_reflns_Laue_measured_fraction_full 0.998
_diffrn_reflns_Laue_measured_fraction_max 0.996
_diffrn_reflns_limit_h_max 16
_diffrn_reflns_limit_h_min -16
_diffrn_reflns_limit_k_max 19
_diffrn_reflns_limit_k_min -19
_diffrn_reflns_limit_l_max 32
_diffrn_reflns_limit_l_min -45
_diffrn_reflns_number 70282
_diffrn_reflns_point_group_measured_fraction_full 0.998
_diffrn_reflns_point_group_measured_fraction_max 0.996
_diffrn_reflns_theta_full 67.684
_diffrn_reflns_theta_max 68.145
_diffrn_reflns_theta_min 3.926
_exptl_absorpt_coefficient_mu 3.423
_exptl_crystal_colour 'clear dark brown'
_exptl_crystal_colour_lustre clear
_exptl_crystal_colour_modifier dark
_exptl_crystal_colour_primary brown
_exptl_crystal_density_diffrn 1.273
_exptl_crystal_description block
_exptl_crystal_F_000 3552
_exptl_crystal_size_max 0.05
_exptl_crystal_size_mid 0.04
_exptl_crystal_size_min 0.02
_refine_diff_density_max 0.409
_refine_diff_density_min -0.295
_refine_diff_density_rms 0.039
_refine_ls_extinction_method none
_refine_ls_goodness_of_fit_ref 1.053
_refine_ls_hydrogen_treatment constr
_refine_ls_matrix_type full
_refine_ls_number_parameters 516
_refine_ls_number_reflns 7899
_refine_ls_number_restraints 0
_refine_ls_restrained_S_all 1.053
_refine_ls_R_factor_all 0.0331
_refine_ls_R_factor_gt 0.0293
_refine_ls_shift/su_max 0.001
_refine_ls_shift/su_mean 0.000
_refine_ls_structure_factor_coef Fsqd
_refine_ls_weighting_details 'w=1/[\s^2^(Fo^2^)+(0.0378P)^2^+3.3693P] where P=(Fo^2^+2Fc^2^)/3'
_refine_ls_weighting_scheme calc
_refine_ls_wR_factor_gt 0.0755
_refine_ls_wR_factor_ref 0.0773
_reflns_Friedel_coverage 0.000
_reflns_number_gt 7170
_reflns_number_total 7899
_reflns_threshold_expression 'I > 2\s(I)'
_cod_data_source_file d5sc06475a2.cif
_cod_data_source_block ssg_pd_mncat_1_auto
_cod_depositor_comments 'Adding full bibliography for 1576658--1576659.cif.'
_cod_original_formula_sum 'C3.55 H5.20 Cl0.08 Mn0.08 N0.58 O0.33'
_cod_database_code 1576659
_shelx_shelxl_version_number 2018/3
_shelx_space_group_comment
;
The symmetry employed for this shelxl refinement is uniquely defined
by the following loop, which should always be used as a source of
symmetry information in preference to the above space-group names.
They are only intended as comments.
;
_shelx_estimated_absorpt_t_max 0.935
_shelx_estimated_absorpt_t_min 0.847
_olex2_refinement_description
;
1.a Secondary CH2 refined with riding coordinates:
 C43(H43A,H43B), C51(H51A,H51B), C49(H49A,H49B), C55(H55A,H55B), C41(H41A,
 H41B), C47(H47A,H47B), C45(H45A,H45B), C53(H53A,H53B)
1.b Aromatic/amide H refined with riding coordinates:
 C24(H24), C27(H27), C26(H26), C28(H28), C18(H18), C35(H35), C25(H25),
 C39(H39), C16(H16), C15(H15), C17(H17), C36(H36), C38(H38), C37(H37)
1.c Idealised Me refined as rotating group:
 C30(H30A,H30B,H30C), C42(H42A,H42B,H42C), C52(H52A,H52B,H52C), C22(H22A,H22B,
 H22C), C56(H56A,H56B,H56C), C50(H50A,H50B,H50C), C44(H44A,H44B,H44C), C33(H33A,
 H33B,H33C), C54(H54A,H54B,H54C), C48(H48A,H48B,H48C), C46(H46A,H46B,H46C)
;
_olex2_submission_original_sample_id '(Ph,Me) Mn(III)Cl-bTAML'
_olex2_submission_special_instructions 'No special instructions were received'

loop_
_space_group_symop_operation_xyz
'x, y, z'
'-x+1/2, -y, z+1/2'
'-x, y+1/2, -z+1/2'
'x+1/2, -y+1/2, -z'
'-x, -y, -z'
'x-1/2, y, -z-1/2'
'x, -y-1/2, z-1/2'
'-x-1/2, y-1/2, z'

loop_
_atom_site_label
_atom_site_type_symbol
_atom_site_fract_x
_atom_site_fract_y
_atom_site_fract_z
_atom_site_U_iso_or_equiv
_atom_site_adp_type
_atom_site_occupancy
_atom_site_site_symmetry_order
_atom_site_calc_flag
_atom_site_refinement_flags_posn
_atom_site_refinement_flags_adp
_atom_site_refinement_flags_occupancy
_atom_site_disorder_assembly
_atom_site_disorder_group
Mn1 Mn 0.58734(2) 0.38402(2) 0.36755(2) 0.01702(7) Uani 1 1 d . . . . .
Cl1 Cl 0.49595(3) 0.50960(2) 0.37198(2) 0.02438(9) Uani 1 1 d . . . . .
O11 O 0.65579(7) 0.35431(6) 0.47064(2) 0.0222(2) Uani 1 1 d . . . . .
O10 O 0.87088(7) 0.40147(7) 0.36096(3) 0.0241(2) Uani 1 1 d . . . . .
O9 O 0.44602(9) 0.29077(7) 0.28511(3) 0.0319(3) Uani 1 1 d . . . . .
O12 O 0.39900(7) 0.23712(7) 0.41901(3) 0.0276(2) Uani 1 1 d . . . . .
N5 N 0.56030(9) 0.35261(7) 0.31969(3) 0.0209(3) Uani 1 1 d . . . . .
N1 N 0.65696(8) 0.37067(7) 0.41057(3) 0.0184(2) Uani 1 1 d . . . . .
N2 N 0.49061(9) 0.30598(7) 0.37900(3) 0.0193(3) Uani 1 1 d . . . . .
N4 N 0.52452(9) 0.31153(7) 0.44044(3) 0.0194(3) Uani 1 1 d . . . . .
N3 N 0.71020(9) 0.41273(7) 0.34780(3) 0.0193(2) Uani 1 1 d . . . . .
N7 N 0.87105(8) 0.16498(7) 0.29937(3) 0.0192(3) Uani 1 1 d . . . . .
N8 N 0.75358(9) 0.46049(8) 0.55384(3) 0.0216(3) Uani 1 1 d . . . . .
C29 C 0.61766(10) 0.34708(8) 0.44129(4) 0.0181(3) Uani 1 1 d . . . . .
C31 C 0.46723(10) 0.28216(9) 0.41166(4) 0.0199(3) Uani 1 1 d . . . . .
C21 C 0.75686(10) 0.40065(8) 0.40958(4) 0.0185(3) Uani 1 1 d . . . . .
C24 C 0.68811(11) 0.53325(9) 0.43512(4) 0.0208(3) Uani 1 1 d . . . . .
H24 H 0.625930 0.510293 0.433382 0.025 Uiso 1 1 calc R U . . .
C27 C 0.86785(11) 0.60397(9) 0.43874(4) 0.0236(3) Uani 1 1 d . . . . .
H27 H 0.929468 0.628273 0.439454 0.028 Uiso 1 1 calc R U . . .
C20 C 0.78611(11) 0.40526(9) 0.36967(4) 0.0196(3) Uani 1 1 d . . . . .
C40 C 0.48006(11) 0.30963(9) 0.31392(4) 0.0224(3) Uani 1 1 d . . . . .
C23 C 0.76688(10) 0.48821(8) 0.42414(3) 0.0185(3) Uani 1 1 d . . . . .
C43 C 0.81707(11) 0.13644(9) 0.33189(4) 0.0214(3) Uani 1 1 d . . . . .
H43A H 0.771912 0.092873 0.324808 0.026 Uiso 1 1 calc R U . . .
H43B H 0.863348 0.112107 0.348609 0.026 Uiso 1 1 calc R U . . .
C19 C 0.71491(11) 0.40731(9) 0.31056(4) 0.0210(3) Uani 1 1 d . . . . .
C14 C 0.63025(11) 0.37635(9) 0.29489(4) 0.0211(3) Uani 1 1 d . . . . .
C26 C 0.78943(11) 0.64716(9) 0.45076(4) 0.0241(3) Uani 1 1 d . . . . .
H26 H 0.797042 0.700385 0.460339 0.029 Uiso 1 1 calc R U . . .
C28 C 0.85708(11) 0.52497(9) 0.42557(4) 0.0213(3) Uani 1 1 d . . . . .
H28 H 0.911540 0.495807 0.417483 0.026 Uiso 1 1 calc R U . . .
C32 C 0.42909(11) 0.28177(9) 0.34881(4) 0.0207(3) Uani 1 1 d . . . . .
C51 C 0.79993(10) 0.47454(10) 0.51817(4) 0.0227(3) Uani 1 1 d . . . . .
H51A H 0.756724 0.453457 0.499614 0.027 Uiso 1 1 calc R U . . .
H51B H 0.807022 0.534083 0.514425 0.027 Uiso 1 1 calc R U . . .
C49 C 0.72557(11) 0.37011(9) 0.55558(4) 0.0250(3) Uani 1 1 d . . . . .
H49A H 0.685820 0.357084 0.534732 0.030 Uiso 1 1 calc R U . . .
H49B H 0.784429 0.336746 0.554022 0.030 Uiso 1 1 calc R U . . .
C18 C 0.79169(12) 0.42997(9) 0.28942(4) 0.0242(3) Uani 1 1 d . . . . .
H18 H 0.848467 0.450873 0.299777 0.029 Uiso 1 1 calc R U . . .
C35 C 0.49774(12) 0.13948(10) 0.35248(4) 0.0260(3) Uani 1 1 d . . . . .
H35 H 0.553829 0.163088 0.362249 0.031 Uiso 1 1 calc R U . . .
C34 C 0.41961(11) 0.18892(9) 0.34501(4) 0.0213(3) Uani 1 1 d . . . . .
C55 C 0.66657(11) 0.51528(9) 0.55717(4) 0.0251(3) Uani 1 1 d . . . . .
H55A H 0.643118 0.512484 0.581765 0.030 Uiso 1 1 calc R U . . .
H55B H 0.686516 0.572349 0.552638 0.030 Uiso 1 1 calc R U . . .
C25 C 0.69955(11) 0.61182(9) 0.44867(4) 0.0233(3) Uani 1 1 d . . . . .
H25 H 0.645217 0.641447 0.456544 0.028 Uiso 1 1 calc R U . . .
C41 C 0.80501(10) 0.20496(9) 0.27256(4) 0.0225(3) Uani 1 1 d . . . . .
H41A H 0.781277 0.256944 0.282624 0.027 Uiso 1 1 calc R U . . .
H41B H 0.842903 0.218583 0.251318 0.027 Uiso 1 1 calc R U . . .
C39 C 0.33800(12) 0.15262(10) 0.33112(4) 0.0259(3) Uani 1 1 d . . . . .
H39 H 0.283632 0.185268 0.325970 0.031 Uiso 1 1 calc R U . . .
C30 C 0.48704(11) 0.29045(9) 0.47549(4) 0.0237(3) Uani 1 1 d . . . . .
H30A H 0.515670 0.238993 0.483417 0.036 Uiso 1 1 calc R U . . .
H30B H 0.417459 0.284310 0.474203 0.036 Uiso 1 1 calc R U . . .
H30C H 0.503004 0.333991 0.492215 0.036 Uiso 1 1 calc R U . . .
C16 C 0.70161(13) 0.39297(9) 0.23770(4) 0.0288(4) Uani 1 1 d . . . . .
H16 H 0.697477 0.388556 0.212771 0.035 Uiso 1 1 calc R U . . .
C42 C 0.72009(12) 0.15445(11) 0.26134(4) 0.0307(4) Uani 1 1 d . . . . .
H42A H 0.678827 0.144364 0.281754 0.046 Uiso 1 1 calc R U . . .
H42B H 0.742285 0.102213 0.251736 0.046 Uiso 1 1 calc R U . . .
H42C H 0.683992 0.183981 0.243230 0.046 Uiso 1 1 calc R U . . .
C15 C 0.62374(12) 0.37030(9) 0.25829(4) 0.0251(3) Uani 1 1 d . . . . .
H15 H 0.566764 0.350904 0.247539 0.030 Uiso 1 1 calc R U . . .
C17 C 0.78469(12) 0.42175(9) 0.25281(4) 0.0274(3) Uani 1 1 d . . . . .
H17 H 0.837405 0.436059 0.238281 0.033 Uiso 1 1 calc R U . . .
C47 C 0.91711(11) 0.08838(9) 0.28434(4) 0.0239(3) Uani 1 1 d . . . . .
H47A H 0.953847 0.061287 0.303333 0.029 Uiso 1 1 calc R U . . .
H47B H 0.865808 0.050385 0.276976 0.029 Uiso 1 1 calc R U . . .
C52 C 0.89702(11) 0.43452(11) 0.51388(4) 0.0301(4) Uani 1 1 d . . . . .
H52A H 0.942479 0.459415 0.530334 0.045 Uiso 1 1 calc R U . . .
H52B H 0.919622 0.442321 0.489659 0.045 Uiso 1 1 calc R U . . .
H52C H 0.891670 0.375955 0.518872 0.045 Uiso 1 1 calc R U . . .
C45 C 0.94428(11) 0.23029(10) 0.30810(4) 0.0270(3) Uani 1 1 d . . . . .
H45A H 0.975836 0.247397 0.285939 0.032 Uiso 1 1 calc R U . . .
H45B H 0.910171 0.278461 0.317628 0.032 Uiso 1 1 calc R U . . .
C22 C 0.82693(11) 0.34209(9) 0.42771(4) 0.0223(3) Uani 1 1 d . . . . .
H22A H 0.816777 0.343748 0.453260 0.034 Uiso 1 1 calc R U . . .
H22B H 0.892628 0.358698 0.422351 0.034 Uiso 1 1 calc R U . . .
H22C H 0.816142 0.286410 0.419089 0.034 Uiso 1 1 calc R U . . .
C56 C 0.58471(11) 0.49468(10) 0.53269(4) 0.0273(3) Uani 1 1 d . . . . .
H56A H 0.559875 0.440334 0.538473 0.041 Uiso 1 1 calc R U . . .
H56B H 0.607435 0.495106 0.508250 0.041 Uiso 1 1 calc R U . . .
H56C H 0.533774 0.535262 0.535476 0.041 Uiso 1 1 calc R U . . .
C36 C 0.49505(13) 0.05589(10) 0.34587(4) 0.0314(4) Uani 1 1 d . . . . .
H36 H 0.549146 0.022946 0.351065 0.038 Uiso 1 1 calc R U . . .
C38 C 0.33516(13) 0.06867(10) 0.32465(4) 0.0325(4) Uani 1 1 d . . . . .
H38 H 0.278860 0.044482 0.315326 0.039 Uiso 1 1 calc R U . . .
C50 C 0.67142(12) 0.34527(10) 0.58837(4) 0.0320(4) Uani 1 1 d . . . . .
H50A H 0.711493 0.354661 0.609169 0.048 Uiso 1 1 calc R U . . .
H50B H 0.654796 0.287215 0.586913 0.048 Uiso 1 1 calc R U . . .
H50C H 0.612888 0.377841 0.590282 0.048 Uiso 1 1 calc R U . . .
C44 C 0.76185(13) 0.20257(10) 0.35081(4) 0.0304(4) Uani 1 1 d . . . . .
H44A H 0.732883 0.179899 0.372201 0.046 Uiso 1 1 calc R U . . .
H44B H 0.711545 0.223581 0.335287 0.046 Uiso 1 1 calc R U . . .
H44C H 0.805301 0.247118 0.357208 0.046 Uiso 1 1 calc R U . . .
C53 C 0.82216(12) 0.47920(11) 0.58378(4) 0.0306(4) Uani 1 1 d . . . . .
H53A H 0.787966 0.472149 0.606424 0.037 Uiso 1 1 calc R U . . .
H53B H 0.874915 0.438927 0.583188 0.037 Uiso 1 1 calc R U . . .
C33 C 0.33321(11) 0.32636(10) 0.35075(4) 0.0276(3) Uani 1 1 d . . . . .
H33A H 0.344392 0.384972 0.354016 0.041 Uiso 1 1 calc R U . . .
H33B H 0.296086 0.305194 0.370662 0.041 Uiso 1 1 calc R U . . .
H33C H 0.297705 0.317492 0.328811 0.041 Uiso 1 1 calc R U . . .
C54 C 0.86458(14) 0.56440(12) 0.58270(5) 0.0394(4) Uani 1 1 d . . . . .
H54A H 0.909310 0.571171 0.602361 0.059 Uiso 1 1 calc R U . . .
H54B H 0.813280 0.604900 0.584666 0.059 Uiso 1 1 calc R U . . .
H54C H 0.898577 0.572206 0.560359 0.059 Uiso 1 1 calc R U . . .
C37 C 0.41397(14) 0.02079(10) 0.33179(4) 0.0348(4) Uani 1 1 d . . . . .
H37 H 0.412389 -0.036167 0.327028 0.042 Uiso 1 1 calc R U . . .
C48 C 0.98288(13) 0.10214(12) 0.25338(4) 0.0351(4) Uani 1 1 d . . . . .
H48A H 1.037531 0.135331 0.260861 0.053 Uiso 1 1 calc R U . . .
H48B H 0.948132 0.130662 0.234626 0.053 Uiso 1 1 calc R U . . .
H48C H 1.005709 0.049379 0.244543 0.053 Uiso 1 1 calc R U . . .
C46 C 1.02080(13) 0.20561(12) 0.33419(5) 0.0392(4) Uani 1 1 d . . . . .
H46A H 0.991062 0.191963 0.356824 0.059 Uiso 1 1 calc R U . . .
H46B H 1.065608 0.250994 0.337466 0.059 Uiso 1 1 calc R U . . .
H46C H 1.055312 0.157891 0.325170 0.059 Uiso 1 1 calc R U . . .

loop_
_atom_site_aniso_label
_atom_site_aniso_U_11
_atom_site_aniso_U_22
_atom_site_aniso_U_33
_atom_site_aniso_U_23
_atom_site_aniso_U_13
_atom_site_aniso_U_12
Mn1 0.01997(13) 0.01458(12) 0.01651(12) -0.00036(8) 0.00115(9) -0.00191(9)
Cl1 0.02754(19) 0.01740(17) 0.02821(17) 0.00132(13) 0.00636(14) 0.00243(14)
O11 0.0275(5) 0.0216(5) 0.0175(5) -0.0019(4) -0.0003(4) -0.0044(5)
O10 0.0212(5) 0.0238(5) 0.0273(5) -0.0017(4) 0.0045(4) -0.0028(5)
O9 0.0433(7) 0.0304(6) 0.0222(5) 0.0029(5) -0.0100(5) -0.0102(6)
O12 0.0269(6) 0.0288(6) 0.0272(5) 0.0007(5) 0.0018(5) -0.0122(5)
N5 0.0253(6) 0.0168(6) 0.0205(6) -0.0001(5) 0.0000(5) 0.0002(5)
N1 0.0196(6) 0.0158(6) 0.0197(6) -0.0008(5) 0.0011(5) -0.0034(5)
N2 0.0218(6) 0.0164(6) 0.0198(6) -0.0001(5) -0.0019(5) -0.0030(5)
N4 0.0224(6) 0.0174(6) 0.0182(5) -0.0004(5) 0.0028(5) -0.0040(5)
N3 0.0242(6) 0.0149(6) 0.0187(6) 0.0000(5) 0.0028(5) -0.0006(5)
N7 0.0208(6) 0.0164(6) 0.0203(6) 0.0019(5) 0.0005(5) -0.0005(5)
N8 0.0212(6) 0.0246(6) 0.0190(6) 0.0033(5) -0.0026(5) -0.0004(5)
C29 0.0228(7) 0.0116(6) 0.0200(7) -0.0023(5) 0.0017(6) 0.0000(6)
C31 0.0212(7) 0.0152(7) 0.0233(7) -0.0013(6) 0.0000(6) -0.0004(6)
C21 0.0195(7) 0.0152(7) 0.0208(7) -0.0010(5) 0.0007(6) -0.0030(6)
C24 0.0220(7) 0.0185(7) 0.0218(7) 0.0016(6) -0.0005(6) -0.0016(6)
C27 0.0246(8) 0.0197(7) 0.0265(7) 0.0024(6) -0.0054(6) -0.0048(6)
C20 0.0252(8) 0.0106(6) 0.0230(7) -0.0018(5) 0.0027(6) -0.0027(6)
C40 0.0291(8) 0.0151(7) 0.0230(7) 0.0019(6) -0.0038(6) 0.0013(6)
C23 0.0236(8) 0.0159(7) 0.0161(6) 0.0016(5) -0.0005(6) -0.0011(6)
C43 0.0252(8) 0.0184(7) 0.0207(7) 0.0026(6) 0.0017(6) -0.0020(6)
C19 0.0292(8) 0.0131(7) 0.0205(7) 0.0012(5) 0.0024(6) 0.0037(6)
C14 0.0290(8) 0.0133(7) 0.0208(7) 0.0014(5) 0.0030(6) 0.0037(6)
C26 0.0339(8) 0.0147(7) 0.0236(7) 0.0007(6) -0.0047(6) -0.0015(6)
C28 0.0226(7) 0.0190(7) 0.0223(7) 0.0007(6) -0.0010(6) 0.0000(6)
C32 0.0228(7) 0.0175(7) 0.0218(7) -0.0004(6) -0.0044(6) -0.0026(6)
C51 0.0225(8) 0.0258(8) 0.0197(7) 0.0030(6) -0.0007(6) 0.0003(6)
C49 0.0234(8) 0.0220(8) 0.0297(8) 0.0038(6) -0.0015(6) 0.0033(6)
C18 0.0296(8) 0.0165(7) 0.0266(7) 0.0016(6) 0.0055(6) 0.0030(6)
C35 0.0308(8) 0.0223(8) 0.0248(7) 0.0005(6) -0.0019(7) 0.0010(7)
C34 0.0265(8) 0.0186(7) 0.0188(7) 0.0003(6) 0.0004(6) -0.0023(6)
C55 0.0270(8) 0.0217(8) 0.0265(7) -0.0013(6) 0.0035(6) 0.0015(7)
C25 0.0278(8) 0.0179(7) 0.0241(7) 0.0006(6) 0.0005(6) 0.0019(6)
C41 0.0239(8) 0.0204(7) 0.0232(7) 0.0053(6) -0.0008(6) 0.0013(6)
C39 0.0306(8) 0.0233(8) 0.0240(7) 0.0002(6) -0.0025(6) -0.0038(7)
C30 0.0287(8) 0.0222(7) 0.0202(7) -0.0007(6) 0.0047(6) -0.0047(7)
C16 0.0448(10) 0.0219(8) 0.0196(7) 0.0021(6) 0.0053(7) 0.0089(7)
C42 0.0289(8) 0.0321(9) 0.0312(8) 0.0055(7) -0.0056(7) -0.0019(7)
C15 0.0353(9) 0.0193(7) 0.0208(7) -0.0007(6) -0.0008(7) 0.0042(7)
C17 0.0367(9) 0.0204(7) 0.0250(7) 0.0047(6) 0.0100(7) 0.0065(7)
C47 0.0249(8) 0.0212(7) 0.0257(7) 0.0003(6) 0.0008(6) 0.0045(6)
C52 0.0223(8) 0.0342(9) 0.0337(8) 0.0043(7) 0.0013(7) 0.0008(7)
C45 0.0284(8) 0.0223(8) 0.0302(8) 0.0048(6) -0.0036(7) -0.0096(7)
C22 0.0235(7) 0.0178(7) 0.0257(7) 0.0007(6) 0.0007(6) -0.0003(6)
C56 0.0227(8) 0.0287(8) 0.0306(8) 0.0005(7) -0.0001(6) 0.0079(7)
C36 0.0465(10) 0.0232(8) 0.0246(7) 0.0013(6) 0.0005(7) 0.0083(8)
C38 0.0455(10) 0.0262(8) 0.0258(8) -0.0014(7) -0.0059(7) -0.0126(8)
C50 0.0340(9) 0.0275(8) 0.0344(8) 0.0070(7) 0.0024(7) -0.0021(8)
C44 0.0371(9) 0.0267(8) 0.0275(8) -0.0018(7) 0.0070(7) 0.0024(7)
C53 0.0315(9) 0.0387(9) 0.0218(7) 0.0034(7) -0.0071(7) -0.0054(8)
C33 0.0269(8) 0.0218(8) 0.0342(8) -0.0024(7) -0.0059(7) 0.0021(7)
C54 0.0440(10) 0.0432(11) 0.0311(9) -0.0017(8) -0.0062(8) -0.0107(9)
C37 0.0632(12) 0.0173(8) 0.0238(8) -0.0013(6) -0.0004(8) -0.0039(8)
C48 0.0316(9) 0.0419(10) 0.0317(8) -0.0040(7) 0.0082(7) 0.0009(8)
C46 0.0379(10) 0.0350(10) 0.0447(10) 0.0076(8) -0.0147(8) -0.0139(8)

loop_
_atom_type_symbol
_atom_type_description
_atom_type_scat_dispersion_real
_atom_type_scat_dispersion_imag
_atom_type_scat_source
C C 0.0181 0.0091 'International Tables Vol C Tables 4.2.6.8 and 6.1.1.4'
H H 0.0000 0.0000 'International Tables Vol C Tables 4.2.6.8 and 6.1.1.4'
Cl Cl 0.3639 0.7018 'International Tables Vol C Tables 4.2.6.8 and 6.1.1.4'
Mn Mn -0.5299 2.8052 'International Tables Vol C Tables 4.2.6.8 and 6.1.1.4'
N N 0.0311 0.0180 'International Tables Vol C Tables 4.2.6.8 and 6.1.1.4'
O O 0.0492 0.0322 'International Tables Vol C Tables 4.2.6.8 and 6.1.1.4'

loop_
_geom_angle_atom_site_label_1
_geom_angle_atom_site_label_2
_geom_angle_atom_site_label_3
_geom_angle
_geom_angle_site_symmetry_1
_geom_angle_site_symmetry_3
_geom_angle_publ_flag
N5 Mn1 Cl1 100.83(4) . . ?
N5 Mn1 N3 82.77(5) . . ?
N1 Mn1 Cl1 107.83(4) . . ?
N1 Mn1 N5 150.97(5) . . ?
N1 Mn1 N3 84.57(5) . . ?
N2 Mn1 Cl1 100.22(4) . . ?
N2 Mn1 N5 84.06(5) . . ?
N2 Mn1 N1 95.19(5) . . ?
N2 Mn1 N3 151.68(5) . . ?
N3 Mn1 Cl1 106.82(4) . . ?
C40 N5 Mn1 117.27(10) . . ?
C40 N5 C14 127.94(12) . . ?
C14 N5 Mn1 114.76(10) . . ?
C29 N1 Mn1 124.30(10) . . ?
C29 N1 C21 120.17(11) . . ?
C21 N1 Mn1 114.90(8) . . ?
C31 N2 Mn1 125.30(10) . . ?
C31 N2 C32 119.57(12) . . ?
C32 N2 Mn1 114.42(9) . . ?
C29 N4 C31 131.52(11) . . ?
C29 N4 C30 113.62(11) . . ?
C31 N4 C30 114.16(11) . . ?
C20 N3 Mn1 116.01(9) . . ?
C20 N3 C19 124.67(12) . . ?
C19 N3 Mn1 114.36(10) . . ?
C43 N7 C41 111.89(11) . . ?
C43 N7 C47 105.15(11) . . ?
C47 N7 C41 111.17(11) . . ?
C45 N7 C43 112.03(11) . . ?
C45 N7 C41 104.64(11) . . ?
C45 N7 C47 112.12(11) . . ?
C51 N8 C49 107.10(11) . . ?
C51 N8 C53 111.48(11) . . ?
C55 N8 C51 109.12(11) . . ?
C55 N8 C49 111.22(11) . . ?
C55 N8 C53 109.00(12) . . ?
C53 N8 C49 108.93(11) . . ?
O11 C29 N1 125.06(13) . . ?
O11 C29 N4 116.88(12) . . ?
N1 C29 N4 118.06(12) . . ?
O12 C31 N2 124.75(13) . . ?
O12 C31 N4 117.28(12) . . ?
N2 C31 N4 117.96(12) . . ?
N1 C21 C20 106.63(11) . . ?
N1 C21 C23 112.60(12) . . ?
N1 C21 C22 112.62(11) . . ?
C23 C21 C20 106.06(11) . . ?
C22 C21 C20 107.19(12) . . ?
C22 C21 C23 111.24(12) . . ?
C23 C24 H24 119.7 . . ?
C23 C24 C25 120.58(14) . . ?
C25 C24 H24 119.7 . . ?
C26 C27 H27 119.8 . . ?
C26 C27 C28 120.44(14) . . ?
C28 C27 H27 119.8 . . ?
O10 C20 N3 126.55(13) . . ?
O10 C20 C21 120.45(13) . . ?
N3 C20 C21 113.00(12) . . ?
O9 C40 N5 126.84(14) . . ?
O9 C40 C32 119.95(13) . . ?
N5 C40 C32 113.21(12) . . ?
C24 C23 C21 121.88(13) . . ?
C24 C23 C28 118.40(13) . . ?
C28 C23 C21 119.70(13) . . ?
N7 C43 H43A 108.6 . . ?
N7 C43 H43B 108.6 . . ?
H43A C43 H43B 107.5 . . ?
C44 C43 N7 114.78(12) . . ?
C44 C43 H43A 108.6 . . ?
C44 C43 H43B 108.6 . . ?
N3 C19 C14 113.65(13) . . ?
C18 C19 N3 126.43(14) . . ?
C18 C19 C14 119.91(13) . . ?
N5 C14 C19 113.44(12) . . ?
C15 C14 N5 126.75(15) . . ?
C15 C14 C19 119.79(14) . . ?
C27 C26 H26 120.4 . . ?
C27 C26 C25 119.18(14) . . ?
C25 C26 H26 120.4 . . ?
C27 C28 C23 120.67(14) . . ?
C27 C28 H28 119.7 . . ?
C23 C28 H28 119.7 . . ?
N2 C32 C40 107.98(11) . . ?
N2 C32 C34 112.78(12) . . ?
N2 C32 C33 110.11(12) . . ?
C34 C32 C40 104.35(11) . . ?
C33 C32 C40 107.46(12) . . ?
C33 C32 C34 113.70(12) . . ?
N8 C51 H51A 108.7 . . ?
N8 C51 H51B 108.7 . . ?
H51A C51 H51B 107.6 . . ?
C52 C51 N8 114.38(12) . . ?
C52 C51 H51A 108.7 . . ?
C52 C51 H51B 108.7 . . ?
N8 C49 H49A 108.5 . . ?
N8 C49 H49B 108.5 . . ?
H49A C49 H49B 107.5 . . ?
C50 C49 N8 115.04(13) . . ?
C50 C49 H49A 108.5 . . ?
C50 C49 H49B 108.5 . . ?
C19 C18 H18 120.2 . . ?
C19 C18 C17 119.51(15) . . ?
C17 C18 H18 120.2 . . ?
C34 C35 H35 119.5 . . ?
C34 C35 C36 120.98(16) . . ?
C36 C35 H35 119.5 . . ?
C35 C34 C32 119.36(13) . . ?
C35 C34 C39 118.32(14) . . ?
C39 C34 C32 122.04(14) . . ?
N8 C55 H55A 108.5 . . ?
N8 C55 H55B 108.5 . . ?
H55A C55 H55B 107.5 . . ?
C56 C55 N8 115.13(12) . . ?
C56 C55 H55A 108.5 . . ?
C56 C55 H55B 108.5 . . ?
C24 C25 H25 119.7 . . ?
C26 C25 C24 120.67(14) . . ?
C26 C25 H25 119.7 . . ?
N7 C41 H41A 108.4 . . ?
N7 C41 H41B 108.4 . . ?
H41A C41 H41B 107.5 . . ?
C42 C41 N7 115.53(12) . . ?
C42 C41 H41A 108.4 . . ?
C42 C41 H41B 108.4 . . ?
C34 C39 H39 119.7 . . ?
C34 C39 C38 120.68(16) . . ?
C38 C39 H39 119.7 . . ?
N4 C30 H30A 109.5 . . ?
N4 C30 H30B 109.5 . . ?
N4 C30 H30C 109.5 . . ?
H30A C30 H30B 109.5 . . ?
H30A C30 H30C 109.5 . . ?
H30B C30 H30C 109.5 . . ?
C15 C16 H16 119.4 . . ?
C17 C16 H16 119.4 . . ?
C17 C16 C15 121.21(14) . . ?
C41 C42 H42A 109.5 . . ?
C41 C42 H42B 109.5 . . ?
C41 C42 H42C 109.5 . . ?
H42A C42 H42B 109.5 . . ?
H42A C42 H42C 109.5 . . ?
H42B C42 H42C 109.5 . . ?
C14 C15 H15 120.4 . . ?
C16 C15 C14 119.26(16) . . ?
C16 C15 H15 120.4 . . ?
C18 C17 H17 119.9 . . ?
C16 C17 C18 120.30(15) . . ?
C16 C17 H17 119.9 . . ?
N7 C47 H47A 108.5 . . ?
N7 C47 H47B 108.5 . . ?
H47A C47 H47B 107.5 . . ?
C48 C47 N7 115.29(13) . . ?
C48 C47 H47A 108.5 . . ?
C48 C47 H47B 108.5 . . ?
C51 C52 H52A 109.5 . . ?
C51 C52 H52B 109.5 . . ?
C51 C52 H52C 109.5 . . ?
H52A C52 H52B 109.5 . . ?
H52A C52 H52C 109.5 . . ?
H52B C52 H52C 109.5 . . ?
N7 C45 H45A 108.4 . . ?
N7 C45 H45B 108.4 . . ?
H45A C45 H45B 107.4 . . ?
C46 C45 N7 115.62(13) . . ?
C46 C45 H45A 108.4 . . ?
C46 C45 H45B 108.4 . . ?
C21 C22 H22A 109.5 . . ?
C21 C22 H22B 109.5 . . ?
C21 C22 H22C 109.5 . . ?
H22A C22 H22B 109.5 . . ?
H22A C22 H22C 109.5 . . ?
H22B C22 H22C 109.5 . . ?
C55 C56 H56A 109.5 . . ?
C55 C56 H56B 109.5 . . ?
C55 C56 H56C 109.5 . . ?
H56A C56 H56B 109.5 . . ?
H56A C56 H56C 109.5 . . ?
H56B C56 H56C 109.5 . . ?
C35 C36 H36 119.9 . . ?
C37 C36 C35 120.10(16) . . ?
C37 C36 H36 119.9 . . ?
C39 C38 H38 119.9 . . ?
C37 C38 C39 120.12(16) . . ?
C37 C38 H38 119.9 . . ?
C49 C50 H50A 109.5 . . ?
C49 C50 H50B 109.5 . . ?
C49 C50 H50C 109.5 . . ?
H50A C50 H50B 109.5 . . ?
H50A C50 H50C 109.5 . . ?
H50B C50 H50C 109.5 . . ?
C43 C44 H44A 109.5 . . ?
C43 C44 H44B 109.5 . . ?
C43 C44 H44C 109.5 . . ?
H44A C44 H44B 109.5 . . ?
H44A C44 H44C 109.5 . . ?
H44B C44 H44C 109.5 . . ?
N8 C53 H53A 108.7 . . ?
N8 C53 H53B 108.7 . . ?
H53A C53 H53B 107.6 . . ?
C54 C53 N8 114.38(13) . . ?
C54 C53 H53A 108.7 . . ?
C54 C53 H53B 108.7 . . ?
C32 C33 H33A 109.5 . . ?
C32 C33 H33B 109.5 . . ?
C32 C33 H33C 109.5 . . ?
H33A C33 H33B 109.5 . . ?
H33A C33 H33C 109.5 . . ?
H33B C33 H33C 109.5 . . ?
C53 C54 H54A 109.5 . . ?
C53 C54 H54B 109.5 . . ?
C53 C54 H54C 109.5 . . ?
H54A C54 H54B 109.5 . . ?
H54A C54 H54C 109.5 . . ?
H54B C54 H54C 109.5 . . ?
C36 C37 C38 119.79(15) . . ?
C36 C37 H37 120.1 . . ?
C38 C37 H37 120.1 . . ?
C47 C48 H48A 109.5 . . ?
C47 C48 H48B 109.5 . . ?
C47 C48 H48C 109.5 . . ?
H48A C48 H48B 109.5 . . ?
H48A C48 H48C 109.5 . . ?
H48B C48 H48C 109.5 . . ?
C45 C46 H46A 109.5 . . ?
C45 C46 H46B 109.5 . . ?
C45 C46 H46C 109.5 . . ?
H46A C46 H46B 109.5 . . ?
H46A C46 H46C 109.5 . . ?
H46B C46 H46C 109.5 . . ?

loop_
_geom_bond_atom_site_label_1
_geom_bond_atom_site_label_2
_geom_bond_distance
_geom_bond_site_symmetry_2
_geom_bond_publ_flag
Mn1 Cl1 2.4269(4) . ?
Mn1 N5 1.9244(12) . ?
Mn1 N1 1.9129(12) . ?
Mn1 N2 1.9110(12) . ?
Mn1 N3 1.9335(12) . ?
O11 C29 1.2400(17) . ?
O10 C20 1.2328(18) . ?
O9 C40 1.2313(18) . ?
O12 C31 1.2382(17) . ?
N5 C40 1.343(2) . ?
N5 C14 1.4122(19) . ?
N1 C29 1.3452(18) . ?
N1 C21 1.4821(18) . ?
N2 C31 1.3393(18) . ?
N2 C32 1.4864(18) . ?
N4 C29 1.4278(18) . ?
N4 C31 1.4370(18) . ?
N4 C30 1.4705(17) . ?
N3 C20 1.3532(19) . ?
N3 C19 1.4170(18) . ?
N7 C43 1.5199(18) . ?
N7 C41 1.5221(18) . ?
N7 C47 1.5209(19) . ?
N7 C45 1.5175(19) . ?
N8 C51 1.5179(18) . ?
N8 C49 1.532(2) . ?
N8 C55 1.5175(19) . ?
N8 C53 1.5181(19) . ?
C21 C20 1.5703(19) . ?
C21 C23 1.5423(19) . ?
C21 C22 1.534(2) . ?
C24 H24 0.9500 . ?
C24 C23 1.390(2) . ?
C24 C25 1.394(2) . ?
C27 H27 0.9500 . ?
C27 C26 1.383(2) . ?
C27 C28 1.395(2) . ?
C40 C32 1.571(2) . ?
C23 C28 1.399(2) . ?
C43 H43A 0.9900 . ?
C43 H43B 0.9900 . ?
C43 C44 1.511(2) . ?
C19 C14 1.419(2) . ?
C19 C18 1.391(2) . ?
C14 C15 1.395(2) . ?
C26 H26 0.9500 . ?
C26 C25 1.387(2) . ?
C28 H28 0.9500 . ?
C32 C34 1.532(2) . ?
C32 C33 1.529(2) . ?
C51 H51A 0.9900 . ?
C51 H51B 0.9900 . ?
C51 C52 1.517(2) . ?
C49 H49A 0.9900 . ?
C49 H49B 0.9900 . ?
C49 C50 1.512(2) . ?
C18 H18 0.9500 . ?
C18 C17 1.399(2) . ?
C35 H35 0.9500 . ?
C35 C34 1.390(2) . ?
C35 C36 1.392(2) . ?
C34 C39 1.391(2) . ?
C55 H55A 0.9900 . ?
C55 H55B 0.9900 . ?
C55 C56 1.513(2) . ?
C25 H25 0.9500 . ?
C41 H41A 0.9900 . ?
C41 H41B 0.9900 . ?
C41 C42 1.509(2) . ?
C39 H39 0.9500 . ?
C39 C38 1.396(2) . ?
C30 H30A 0.9800 . ?
C30 H30B 0.9800 . ?
C30 H30C 0.9800 . ?
C16 H16 0.9500 . ?
C16 C15 1.391(2) . ?
C16 C17 1.379(2) . ?
C42 H42A 0.9800 . ?
C42 H42B 0.9800 . ?
C42 H42C 0.9800 . ?
C15 H15 0.9500 . ?
C17 H17 0.9500 . ?
C47 H47A 0.9900 . ?
C47 H47B 0.9900 . ?
C47 C48 1.509(2) . ?
C52 H52A 0.9800 . ?
C52 H52B 0.9800 . ?
C52 H52C 0.9800 . ?
C45 H45A 0.9900 . ?
C45 H45B 0.9900 . ?
C45 C46 1.513(2) . ?
C22 H22A 0.9800 . ?
C22 H22B 0.9800 . ?
C22 H22C 0.9800 . ?
C56 H56A 0.9800 . ?
C56 H56B 0.9800 . ?
C56 H56C 0.9800 . ?
C36 H36 0.9500 . ?
C36 C37 1.379(3) . ?
C38 H38 0.9500 . ?
C38 C37 1.380(3) . ?
C50 H50A 0.9800 . ?
C50 H50B 0.9800 . ?
C50 H50C 0.9800 . ?
C44 H44A 0.9800 . ?
C44 H44B 0.9800 . ?
C44 H44C 0.9800 . ?
C53 H53A 0.9900 . ?
C53 H53B 0.9900 . ?
C53 C54 1.516(2) . ?
C33 H33A 0.9800 . ?
C33 H33B 0.9800 . ?
C33 H33C 0.9800 . ?
C54 H54A 0.9800 . ?
C54 H54B 0.9800 . ?
C54 H54C 0.9800 . ?
C37 H37 0.9500 . ?
C48 H48A 0.9800 . ?
C48 H48B 0.9800 . ?
C48 H48C 0.9800 . ?
C46 H46A 0.9800 . ?
C46 H46B 0.9800 . ?
C46 H46C 0.9800 . ?

loop_
_geom_torsion_atom_site_label_1
_geom_torsion_atom_site_label_2
_geom_torsion_atom_site_label_3
_geom_torsion_atom_site_label_4
_geom_torsion
_geom_torsion_site_symmetry_1
_geom_torsion_site_symmetry_2
_geom_torsion_site_symmetry_3
_geom_torsion_site_symmetry_4
_geom_torsion_publ_flag
Mn1 N5 C40 O9 172.62(13) . . . . ?
Mn1 N5 C40 C32 -8.20(16) . . . . ?
Mn1 N5 C14 C19 9.66(15) . . . . ?
Mn1 N5 C14 C15 -171.84(12) . . . . ?
Mn1 N1 C29 O11 -164.06(11) . . . . ?
Mn1 N1 C29 N4 15.35(18) . . . . ?
Mn1 N1 C21 C20 -20.19(13) . . . . ?
Mn1 N1 C21 C23 95.73(11) . . . . ?
Mn1 N1 C21 C22 -137.49(10) . . . . ?
Mn1 N2 C31 O12 173.29(11) . . . . ?
Mn1 N2 C31 N4 -5.95(19) . . . . ?
Mn1 N2 C32 C40 15.51(14) . . . . ?
Mn1 N2 C32 C34 130.28(11) . . . . ?
Mn1 N2 C32 C33 -101.54(12) . . . . ?
Mn1 N3 C20 O10 161.83(12) . . . . ?
Mn1 N3 C20 C21 -17.61(15) . . . . ?
Mn1 N3 C19 C14 -4.09(15) . . . . ?
Mn1 N3 C19 C18 174.97(12) . . . . ?
O9 C40 C32 N2 174.54(13) . . . . ?
O9 C40 C32 C34 54.33(18) . . . . ?
O9 C40 C32 C33 -66.70(17) . . . . ?
N5 C40 C32 N2 -4.70(17) . . . . ?
N5 C40 C32 C34 -124.92(13) . . . . ?
N5 C40 C32 C33 114.06(14) . . . . ?
N5 C14 C15 C16 -176.86(14) . . . . ?
N1 C21 C20 O10 -155.66(13) . . . . ?
N1 C21 C20 N3 23.83(15) . . . . ?
N1 C21 C23 C24 -2.86(18) . . . . ?
N1 C21 C23 C28 178.95(12) . . . . ?
N2 C32 C34 C35 -36.32(18) . . . . ?
N2 C32 C34 C39 149.85(13) . . . . ?
N3 C19 C14 N5 -3.52(17) . . . . ?
N3 C19 C14 C15 177.86(13) . . . . ?
N3 C19 C18 C17 -179.18(14) . . . . ?
C29 N1 C21 C20 168.53(12) . . . . ?
C29 N1 C21 C23 -75.55(15) . . . . ?
C29 N1 C21 C22 51.23(17) . . . . ?
C29 N4 C31 O12 163.40(14) . . . . ?
C29 N4 C31 N2 -17.3(2) . . . . ?
C31 N2 C32 C40 -173.70(12) . . . . ?
C31 N2 C32 C34 -58.93(17) . . . . ?
C31 N2 C32 C33 69.24(16) . . . . ?
C31 N4 C29 O11 -168.33(14) . . . . ?
C31 N4 C29 N1 12.2(2) . . . . ?
C21 N1 C29 O11 6.4(2) . . . . ?
C21 N1 C29 N4 -174.23(11) . . . . ?
C21 C23 C28 C27 -179.77(13) . . . . ?
C24 C23 C28 C27 2.0(2) . . . . ?
C27 C26 C25 C24 1.0(2) . . . . ?
C20 N3 C19 C14 149.87(13) . . . . ?
C20 N3 C19 C18 -31.1(2) . . . . ?
C20 C21 C23 C24 113.40(14) . . . . ?
C20 C21 C23 C28 -64.80(16) . . . . ?
C40 N5 C14 C19 -168.42(14) . . . . ?
C40 N5 C14 C15 10.1(2) . . . . ?
C40 C32 C34 C35 80.62(15) . . . . ?
C40 C32 C34 C39 -93.21(16) . . . . ?
C23 C21 C20 O10 84.12(16) . . . . ?
C23 C21 C20 N3 -96.40(13) . . . . ?
C23 C24 C25 C26 1.3(2) . . . . ?
C43 N7 C41 C42 -54.05(17) . . . . ?
C43 N7 C47 C48 -174.63(13) . . . . ?
C43 N7 C45 C46 59.57(18) . . . . ?
C19 N3 C20 O10 8.2(2) . . . . ?
C19 N3 C20 C21 -171.20(12) . . . . ?
C19 C14 C15 C16 1.6(2) . . . . ?
C19 C18 C17 C16 1.3(2) . . . . ?
C14 N5 C40 O9 -9.3(2) . . . . ?
C14 N5 C40 C32 169.84(13) . . . . ?
C14 C19 C18 C17 -0.2(2) . . . . ?
C26 C27 C28 C23 0.3(2) . . . . ?
C28 C27 C26 C25 -1.8(2) . . . . ?
C32 N2 C31 O12 3.6(2) . . . . ?
C32 N2 C31 N4 -175.66(12) . . . . ?
C32 C34 C39 C38 173.46(14) . . . . ?
C51 N8 C49 C50 -175.75(13) . . . . ?
C51 N8 C55 C56 67.39(16) . . . . ?
C51 N8 C53 C54 55.34(18) . . . . ?
C49 N8 C51 C52 -69.51(15) . . . . ?
C49 N8 C55 C56 -50.55(16) . . . . ?
C49 N8 C53 C54 173.31(14) . . . . ?
C18 C19 C14 N5 177.35(13) . . . . ?
C18 C19 C14 C15 -1.3(2) . . . . ?
C35 C34 C39 C38 -0.4(2) . . . . ?
C35 C36 C37 C38 -0.7(2) . . . . ?
C34 C35 C36 C37 -0.2(2) . . . . ?
C34 C39 C38 C37 -0.5(2) . . . . ?
C55 N8 C51 C52 170.00(13) . . . . ?
C55 N8 C49 C50 -56.61(16) . . . . ?
C55 N8 C53 C54 -65.16(17) . . . . ?
C25 C24 C23 C21 179.01(13) . . . . ?
C25 C24 C23 C28 -2.8(2) . . . . ?
C41 N7 C43 C44 -57.12(16) . . . . ?
C41 N7 C47 C48 64.10(16) . . . . ?
C41 N7 C45 C46 -179.01(14) . . . . ?
C39 C38 C37 C36 1.1(2) . . . . ?
C30 N4 C29 O11 1.36(18) . . . . ?
C30 N4 C29 N1 -178.10(12) . . . . ?
C30 N4 C31 O12 -6.25(19) . . . . ?
C30 N4 C31 N2 173.05(13) . . . . ?
C15 C16 C17 C18 -1.0(2) . . . . ?
C17 C16 C15 C14 -0.4(2) . . . . ?
C47 N7 C43 C44 -177.92(13) . . . . ?
C47 N7 C41 C42 63.19(16) . . . . ?
C47 N7 C45 C46 -58.40(18) . . . . ?
C45 N7 C43 C44 60.04(17) . . . . ?
C45 N7 C41 C42 -175.58(13) . . . . ?
C45 N7 C47 C48 -52.65(17) . . . . ?
C22 C21 C20 O10 -34.81(17) . . . . ?
C22 C21 C20 N3 144.67(12) . . . . ?
C22 C21 C23 C24 -130.37(14) . . . . ?
C22 C21 C23 C28 51.44(17) . . . . ?
C36 C35 C34 C32 -173.30(14) . . . . ?
C36 C35 C34 C39 0.8(2) . . . . ?
C53 N8 C51 C52 49.56(17) . . . . ?
C53 N8 C49 C50 63.55(16) . . . . ?
C53 N8 C55 C56 -170.67(13) . . . . ?
C33 C32 C34 C35 -162.60(13) . . . . ?
C33 C32 C34 C39 23.6(2) . . . . ?
